data_1565536
loop_
_publ_author_name
'Purkait, Kallol'
'Mukherjee, Arindam'

_publ_section_title
;
 Cytotoxicity and reactivity of a redox active 1,4-quinone-pyrazole
 compound and its Ru(II)-p-cymene complex
;
_journal_name_full 'Inorganica Chimica Acta'
_journal_page_first 119361
_journal_paper_doi 10.1016/j.ica.2019.119361
_journal_volume 502
_journal_year 2020
_chemical_formula_moiety 'C26 H32 Cl N4 O2 Ru, F6 P'
_chemical_formula_sum 'C26 H32 Cl F6 N4 O2 P Ru'
_chemical_formula_weight 713.67
_space_group_crystal_system monoclinic
_space_group_IT_number 14
_space_group_name_Hall '-P 2ybc'
_space_group_name_H-M_alt 'P 1 21/c 1'
_atom_sites_solution_hydrogens geom
_atom_sites_solution_primary iterative
_cell_angle_alpha 90
_cell_angle_beta 95.4630(10)
_cell_angle_gamma 90
_cell_formula_units_Z 4
_cell_length_a 11.7150(2)
_cell_length_b 13.2905(2)
_cell_length_c 18.5755(2)
_cell_measurement_reflns_used 6772
_cell_measurement_temperature 100(2)
_cell_measurement_theta_max 29.0030
_cell_measurement_theta_min 3.5190
_cell_volume 2879.04(7)
_computing_cell_refinement
;
CrysAlisPro, Agilent Technologies,
Version 1.171.37.31 (release 14-01-2014 CrysAlis171 .NET)
(compiled Jan 14 2014,18:38:05)
;
_computing_data_collection
;
CrysAlisPro, Agilent Technologies,
Version 1.171.37.31 (release 14-01-2014 CrysAlis171 .NET)
(compiled Jan 14 2014,18:38:05)
;
_computing_data_reduction
;
CrysAlisPro, Agilent Technologies,
Version 1.171.37.31 (release 14-01-2014 CrysAlis171 .NET)
(compiled Jan 14 2014,18:38:05)
;
_computing_molecular_graphics 'Olex2 (Dolomanov et al., 2009)'
_computing_publication_material 'Olex2 (Dolomanov et al., 2009)'
_computing_structure_refinement 'ShelXL (Sheldrick, 2015)'
_computing_structure_solution 'olex2.solve (Bourhis et al., 2015)'
_diffrn_ambient_temperature 100.01
_diffrn_detector 'CCD plate'
_diffrn_detector_area_resol_mean 15.9160
_diffrn_detector_type Eos
_diffrn_measured_fraction_theta_full 0.998
_diffrn_measured_fraction_theta_max 0.999
_diffrn_measurement_details
;
#__ type_ start__ end____ width___ exp.time_
  1 omega  -16.00   14.00   1.0000    2.8600
omega____ theta____ kappa____ phi______ frames
    -      -18.1632  -99.0000  -30.0000 30

#__ type_ start__ end____ width___ exp.time_
  2 omega   34.00   69.00   1.0000    2.8600
omega____ theta____ kappa____ phi______ frames
    -       20.0382 -178.0000   30.0000 35

#__ type_ start__ end____ width___ exp.time_
  3 omega  -14.00   24.00   1.0000    2.8600
omega____ theta____ kappa____ phi______ frames
    -      -18.1632  -99.0000  150.0000 38

#__ type_ start__ end____ width___ exp.time_
  4 omega  -53.00   47.00   1.0000    2.8600
omega____ theta____ kappa____ phi______ frames
    -       20.0382  -38.0000 -180.0000 100

#__ type_ start__ end____ width___ exp.time_
  5 omega   54.00   92.00   1.0000    2.8600
omega____ theta____ kappa____ phi______ frames
    -       20.0382  178.0000  150.0000 38
;
_diffrn_measurement_device 'four-circle diffractometer'
_diffrn_measurement_device_type 'SuperNova, Dual, Cu at zero, Eos'
_diffrn_measurement_method '\w scans'
_diffrn_orient_matrix_UB_11 -0.0605252000
_diffrn_orient_matrix_UB_12 0.0006424000
_diffrn_orient_matrix_UB_13 -0.0074620000
_diffrn_orient_matrix_UB_21 0.0012966000
_diffrn_orient_matrix_UB_22 0.0531177000
_diffrn_orient_matrix_UB_23 -0.0035329000
_diffrn_orient_matrix_UB_31 0.0059801000
_diffrn_orient_matrix_UB_32 -0.0051220000
_diffrn_orient_matrix_UB_33 -0.0374550000
_diffrn_radiation_monochromator mirror
_diffrn_radiation_probe x-ray
_diffrn_radiation_type MoK\a
_diffrn_radiation_wavelength 0.71073
_diffrn_reflns_av_R_equivalents 0.0285
_diffrn_reflns_av_unetI/netI 0.0462
_diffrn_reflns_Laue_measured_fraction_full 0.998
_diffrn_reflns_Laue_measured_fraction_max 0.999
_diffrn_reflns_limit_h_max 14
_diffrn_reflns_limit_h_min -13
_diffrn_reflns_limit_k_max 14
_diffrn_reflns_limit_k_min -16
_diffrn_reflns_limit_l_max 23
_diffrn_reflns_limit_l_min -21
_diffrn_reflns_number 12166
_diffrn_reflns_point_group_measured_fraction_full 0.998
_diffrn_reflns_point_group_measured_fraction_max 0.999
_diffrn_reflns_theta_full 25.242
_diffrn_reflns_theta_max 26.371
_diffrn_reflns_theta_min 2.939
_diffrn_source 'SuperNova (Mo) X-ray Source'
_exptl_absorpt_coefficient_mu 0.764
_exptl_absorpt_correction_T_max 1.00000
_exptl_absorpt_correction_T_min 0.85866
_exptl_absorpt_correction_type multi-scan
_exptl_absorpt_process_details
;
CrysAlisPro, Agilent Technologies,
Version 1.171.37.31 (release 14-01-2014 CrysAlis171 .NET)
(compiled Jan 14 2014,18:38:05)
Empirical absorption correction using spherical harmonics,
 implemented in SCALE3 ABSPACK scaling algorithm.
;
_exptl_crystal_colour red
_exptl_crystal_colour_primary red
_exptl_crystal_density_diffrn 1.646
_exptl_crystal_density_method 'not measured'
_exptl_crystal_description 'Blocked shaped'
_exptl_crystal_F_000 1447.3
_exptl_crystal_size_max 0.357
_exptl_crystal_size_mid 0.156
_exptl_crystal_size_min 0.104
_refine_diff_density_max 1.267
_refine_diff_density_min -1.018
_refine_diff_density_rms 0.103
_refine_ls_extinction_coef .
_refine_ls_extinction_method none
_refine_ls_goodness_of_fit_ref 1.022
_refine_ls_hydrogen_treatment constr
_refine_ls_matrix_type full
_refine_ls_number_parameters 381
_refine_ls_number_reflns 5886
_refine_ls_number_restraints 3
_refine_ls_restrained_S_all 1.034
_refine_ls_R_factor_all 0.0514
_refine_ls_R_factor_gt 0.0415
_refine_ls_shift/su_max 0.001
_refine_ls_shift/su_mean 0.000
_refine_ls_structure_factor_coef Fsqd
_refine_ls_weighting_details 'w=1/[\s^2^(Fo^2^)+(0.0400P)^2^+7.6644P] where P=(Fo^2^+2Fc^2^)/3'
_refine_ls_weighting_scheme calc
_refine_ls_wR_factor_gt 0.0967
_refine_ls_wR_factor_ref 0.1038
_reflns_Friedel_coverage 0.000
_reflns_Friedel_fraction_full .
_reflns_Friedel_fraction_max .
_reflns_number_gt 4977
_reflns_number_total 5894
_reflns_threshold_expression 'I > 2\s(I)'
_cod_data_source_file ICA-2020-502-119361.cif
_cod_data_source_block 1
_cod_original_formula_sum 'C26 H32 Cl N4 O2 Ru, F6 P'
_cod_database_code 1565536
_chemical_oxdiff_formula C26H32Cl1N4O2Ru1
_shelx_space_group_comment
;
The symmetry employed for this shelxl refinement is uniquely defined
by the following loop, which should always be used as a source of
symmetry information in preference to the above space-group names.
They are only intended as comments.
;
_reflns_odcompleteness_completeness 99.79
_reflns_odcompleteness_iscentric 1
_reflns_odcompleteness_theta 26.32
_olex2_refinement_description
;
1. Fixed Uiso
 At 1.2 times of:
  All C(H) groups
 At 1.5 times of:
  All C(H,H,H) groups, All O(H) groups
2. Restrained distances
 C8-O2 = O1-C11
 1.36 with sigma of 0.02
 C8-O2
 1.36 with sigma of 0.02
3. Uiso/Uaniso restraints and constraints
Uiso(F3B) = Uiso(F3A)
Uiso(F6B) = Uiso(F6A)
Uiso(F4A) = Uiso(F4B)
Uiso(F5A) = Uiso(F5B)
4. Others
 Sof(F3B)=1-FVAR(1)
 Sof(F3A)=FVAR(1)
 Sof(F5B)=1-FVAR(2)
 Sof(F5A)=FVAR(2)
 Fixed Sof: F4B(0.33) F6B(0.33) F6A(0.33) F4A(0.33) F3(0.33) F4(0.33)
5.a Ternary CH refined with riding coordinates:
 C24(H24)
5.b Aromatic/amide H refined with riding coordinates:
 C22(H22), C14(H14), C3(H3), C23(H23), C19(H19), C9(H9), C20(H20), C10(H10)
5.c Idealised Me refined as rotating group:
 C12(H12A,H12B,H12C), C26(H26A,H26B,H26C), C1(H1A,H1B,H1C), C5(H5A,H5B,H5C),
 C25(H25A,H25B,H25C), C16(H16A,H16B,H16C), C17(H17A,H17B,H17C)
5.d Idealised tetrahedral OH refined as rotating group:
 O2(H2), O1(H1)
;
_olex2_submission_special_instructions 'No special instructions were received'

loop_
_space_group_symop_operation_xyz
'x, y, z'
'-x, y+1/2, -z+1/2'
'-x, -y, -z'
'x, -y-1/2, z-1/2'

loop_
_atom_site_label
_atom_site_type_symbol
_atom_site_fract_x
_atom_site_fract_y
_atom_site_fract_z
_atom_site_U_iso_or_equiv
_atom_site_adp_type
_atom_site_occupancy
_atom_site_site_symmetry_order
_atom_site_calc_flag
_atom_site_refinement_flags_posn
_atom_site_refinement_flags_adp
_atom_site_refinement_flags_occupancy
_atom_site_disorder_assembly
_atom_site_disorder_group
Ru1 Ru 0.28179(2) 0.79234(2) 0.49700(2) 0.01231(9) Uani 1 1 d . . . . .
Cl1 Cl 0.46235(7) 0.82762(7) 0.56346(4) 0.01905(19) Uani 1 1 d . . . . .
O2 O 0.0937(2) 0.4647(2) 0.46914(13) 0.0245(6) Uani 1 1 d D . . . .
H2 H 0.154614 0.439755 0.485730 0.037 Uiso 1 1 calc GR . . . .
N2 N 0.3520(2) 0.6791(2) 0.36105(14) 0.0140(6) Uani 1 1 d . . . . .
N3 N 0.3155(2) 0.6382(2) 0.52846(14) 0.0151(6) Uani 1 1 d . . . . .
N1 N 0.3778(2) 0.7612(2) 0.40599(14) 0.0138(6) Uani 1 1 d . . . . .
O1 O 0.1794(2) 0.6986(2) 0.24933(13) 0.0255(6) Uani 1 1 d D . . . .
H1 H 0.237672 0.731374 0.260538 0.038 Uiso 1 1 calc GR . . . .
N4 N 0.3046(2) 0.5594(2) 0.47872(14) 0.0143(6) Uani 1 1 d . . . . .
C22 C 0.2246(3) 0.9406(3) 0.52940(18) 0.0175(7) Uani 1 1 d . . . . .
H22 H 0.267544 0.994368 0.549222 0.021 Uiso 1 1 calc R . . . .
C13 C 0.3590(3) 0.5950(3) 0.59023(18) 0.0188(7) Uani 1 1 d . . . . .
C14 C 0.3754(3) 0.4914(3) 0.57993(19) 0.0234(8) Uani 1 1 d . . . . .
H14 H 0.405835 0.445900 0.614668 0.028 Uiso 1 1 calc R . . . .
C3 C 0.5043(3) 0.7474(3) 0.32247(17) 0.0176(7) Uani 1 1 d . . . . .
H3 H 0.567471 0.760367 0.297134 0.021 Uiso 1 1 calc R . . . .
C12 C 0.3827(4) 0.6500(3) 0.66031(19) 0.0291(9) Uani 1 1 d . . . . .
H12A H 0.463073 0.664923 0.668274 0.044 Uiso 1 1 calc GR . . . .
H12B H 0.360548 0.608793 0.699086 0.044 Uiso 1 1 calc GR . . . .
H12C H 0.339659 0.711572 0.658552 0.044 Uiso 1 1 calc GR . . . .
C23 C 0.1846(3) 0.8667(3) 0.57653(18) 0.0167(7) Uani 1 1 d . . . . .
H23 H 0.202224 0.872638 0.626231 0.020 Uiso 1 1 calc R . . . .
C21 C 0.2011(3) 0.9348(3) 0.45396(18) 0.0182(7) Uani 1 1 d . . . . .
C15 C 0.3388(3) 0.4697(3) 0.50979(19) 0.0196(7) Uani 1 1 d . . . . .
C24 C 0.2378(3) 1.0194(3) 0.4064(2) 0.0246(8) Uani 1 1 d . . . . .
H24 H 0.313893 1.042330 0.426189 0.029 Uiso 1 1 calc R . . . .
C4 C 0.4273(3) 0.6709(3) 0.30945(17) 0.0159(7) Uani 1 1 d . . . . .
C2 C 0.4704(3) 0.8030(3) 0.38145(18) 0.0168(7) Uani 1 1 d . . . . .
C18 C 0.1188(3) 0.7848(3) 0.54845(18) 0.0173(7) Uani 1 1 d . . . . .
C6 C 0.2462(3) 0.6285(3) 0.36183(17) 0.0142(7) Uani 1 1 d . . . . .
C19 C 0.0946(3) 0.7777(3) 0.47177(18) 0.0154(7) Uani 1 1 d . . . . .
H19 H 0.050959 0.724217 0.451995 0.018 Uiso 1 1 calc R . . . .
C9 C 0.0211(3) 0.5452(3) 0.36100(19) 0.0208(8) Uani 1 1 d . . . . .
H9 H -0.052253 0.519073 0.362791 0.025 Uiso 1 1 calc R . . . .
C20 C 0.1359(3) 0.8504(3) 0.42589(18) 0.0184(7) Uani 1 1 d . . . . .
H20 H 0.120313 0.843457 0.376104 0.022 Uiso 1 1 calc R . . . .
C8 C 0.1106(3) 0.5209(3) 0.41918(18) 0.0171(7) Uani 1 1 d D . . . .
C26 C 0.1535(4) 1.1070(3) 0.4109(2) 0.0349(10) Uani 1 1 d . . . . .
H26A H 0.077493 1.085038 0.394254 0.052 Uiso 1 1 calc GR . . . .
H26B H 0.175302 1.161511 0.381202 0.052 Uiso 1 1 calc GR . . . .
H26C H 0.154961 1.129335 0.460164 0.052 Uiso 1 1 calc GR . . . .
C1 C 0.5259(3) 0.8967(3) 0.4110(2) 0.0241(8) Uani 1 1 d . . . . .
H1A H 0.472991 0.933387 0.437432 0.036 Uiso 1 1 calc GR . . . .
H1B H 0.547854 0.937447 0.371890 0.036 Uiso 1 1 calc GR . . . .
H1C H 0.592721 0.879830 0.442625 0.036 Uiso 1 1 calc GR . . . .
C10 C 0.0427(3) 0.6039(3) 0.30562(18) 0.0196(7) Uani 1 1 d . . . . .
H10 H -0.015863 0.617650 0.269551 0.024 Uiso 1 1 calc R . . . .
C11 C 0.1572(3) 0.6474(3) 0.30044(17) 0.0179(7) Uani 1 1 d D . . . .
C5 C 0.4212(3) 0.5880(3) 0.25564(18) 0.0211(8) Uani 1 1 d . . . . .
H5A H 0.375627 0.534106 0.272018 0.032 Uiso 1 1 calc GR . . . .
H5B H 0.497080 0.563942 0.250107 0.032 Uiso 1 1 calc GR . . . .
H5C H 0.386774 0.612468 0.209997 0.032 Uiso 1 1 calc GR . . . .
C7 C 0.2247(3) 0.5708(3) 0.41714(17) 0.0139(7) Uani 1 1 d . . . . .
C25 C 0.2448(4) 0.9894(3) 0.3275(2) 0.0329(10) Uani 1 1 d . . . . .
H25A H 0.294275 0.932163 0.325399 0.049 Uiso 1 1 calc GR . . . .
H25B H 0.274870 1.044603 0.301828 0.049 Uiso 1 1 calc GR . . . .
H25C H 0.169540 0.972724 0.305745 0.049 Uiso 1 1 calc GR . . . .
C16 C 0.3352(3) 0.3738(3) 0.4689(2) 0.0261(8) Uani 1 1 d . . . . .
H16A H 0.274118 0.332499 0.483304 0.039 Uiso 1 1 calc GR . . . .
H16B H 0.406872 0.339043 0.478849 0.039 Uiso 1 1 calc GR . . . .
H16C H 0.322464 0.387618 0.418045 0.039 Uiso 1 1 calc GR . . . .
C17 C 0.0788(3) 0.7038(3) 0.5959(2) 0.0241(8) Uani 1 1 d . . . . .
H17A H 0.087360 0.639501 0.573501 0.036 Uiso 1 1 calc GR . . . .
H17B H -0.000451 0.714569 0.602850 0.036 Uiso 1 1 calc GR . . . .
H17C H 0.123759 0.705306 0.641895 0.036 Uiso 1 1 calc GR . . . .
P1 P -0.15984(9) 0.85544(8) 0.28315(6) 0.0258(2) Uani 1 1 d . . . . .
F2 F -0.2081(3) 0.7484(2) 0.25779(15) 0.0539(8) Uani 1 1 d . . . . .
F5B F -0.0401(4) 0.8276(4) 0.2511(5) 0.0461(11) Uiso 0.595(12) 1 d . . P A 2
F1 F -0.1088(3) 0.9625(2) 0.30933(17) 0.0710(11) Uani 1 1 d . . . . .
F3B F -0.2000(4) 0.9112(3) 0.2110(2) 0.0359(9) Uiso 0.643(6) 1 d . . P A 2
F4B F -0.1837(9) 0.8288(8) 0.3588(5) 0.058(2) Uiso 0.33 1 d . . P A 2
F6B F -0.3017(8) 0.8765(7) 0.2649(5) 0.056(2) Uiso 0.33 1 d . . P A 2
F3A F -0.1591(7) 0.8752(6) 0.1946(4) 0.0359(9) Uiso 0.357(6) 1 d . . P A 1
F6A F -0.2619(10) 0.8915(10) 0.3296(6) 0.056(2) Uiso 0.33 1 d . . P A 1
F4A F -0.1175(13) 0.8185(11) 0.3672(7) 0.058(2) Uiso 0.33 1 d . . P A 1
F3 F -0.2772(5) 0.8871(5) 0.3106(3) 0.0092(13) Uiso 0.33 1 d . . P A .
F4 F -0.1126(7) 0.7981(6) 0.3568(4) 0.0137(16) Uiso 0.33 1 d . . P A .
F5A F -0.0320(6) 0.8267(6) 0.2830(7) 0.0461(11) Uiso 0.405(12) 1 d . . P A 1

loop_
_atom_site_aniso_label
_atom_site_aniso_U_11
_atom_site_aniso_U_22
_atom_site_aniso_U_33
_atom_site_aniso_U_23
_atom_site_aniso_U_13
_atom_site_aniso_U_12
Ru1 0.01424(15) 0.01143(15) 0.01122(14) -0.00133(10) 0.00102(9) -0.00035(11)
Cl1 0.0174(4) 0.0196(4) 0.0192(4) -0.0044(3) -0.0028(3) -0.0004(3)
O2 0.0219(13) 0.0256(15) 0.0264(13) 0.0046(12) 0.0040(10) -0.0039(12)
N2 0.0157(14) 0.0155(15) 0.0110(13) -0.0023(11) 0.0021(10) -0.0019(12)
N3 0.0193(14) 0.0124(15) 0.0138(13) -0.0008(11) 0.0030(11) 0.0004(12)
N1 0.0152(14) 0.0121(14) 0.0142(13) -0.0021(11) 0.0016(10) -0.0001(12)
O1 0.0254(14) 0.0322(16) 0.0185(13) 0.0054(12) -0.0009(10) -0.0027(12)
N4 0.0158(14) 0.0137(15) 0.0133(13) -0.0019(11) 0.0012(10) -0.0010(12)
C22 0.0187(17) 0.0113(17) 0.0231(17) -0.0040(14) 0.0049(13) 0.0014(14)
C13 0.0228(18) 0.0192(19) 0.0139(16) 0.0019(14) -0.0010(13) 0.0002(16)
C14 0.031(2) 0.0164(19) 0.0215(18) 0.0062(15) -0.0029(14) 0.0029(16)
C3 0.0168(16) 0.0223(19) 0.0138(15) 0.0033(14) 0.0030(12) 0.0006(15)
C12 0.049(3) 0.022(2) 0.0150(17) 0.0010(16) -0.0030(16) 0.0008(19)
C23 0.0189(17) 0.0158(18) 0.0161(16) -0.0026(14) 0.0053(13) 0.0031(15)
C21 0.0183(17) 0.0136(18) 0.0231(17) 0.0019(15) 0.0040(13) 0.0055(15)
C15 0.0194(18) 0.0159(18) 0.0239(18) 0.0035(15) 0.0039(13) 0.0041(15)
C24 0.028(2) 0.020(2) 0.0272(19) 0.0075(16) 0.0077(15) 0.0039(17)
C4 0.0171(16) 0.0191(18) 0.0115(15) 0.0024(14) 0.0020(12) 0.0034(15)
C2 0.0156(16) 0.0180(18) 0.0167(16) 0.0034(14) 0.0012(12) -0.0027(14)
C18 0.0160(16) 0.0186(19) 0.0178(16) -0.0019(14) 0.0045(13) 0.0022(15)
C6 0.0153(16) 0.0125(17) 0.0153(15) -0.0052(13) 0.0034(12) 0.0002(14)
C19 0.0122(15) 0.0138(17) 0.0200(17) -0.0036(14) 0.0004(12) 0.0000(14)
C9 0.0149(17) 0.0187(19) 0.0291(19) -0.0062(16) 0.0029(14) -0.0044(15)
C20 0.0184(17) 0.0209(19) 0.0155(16) -0.0005(14) -0.0010(13) 0.0069(15)
C8 0.0179(17) 0.0137(18) 0.0201(17) -0.0030(14) 0.0041(13) 0.0006(14)
C26 0.045(3) 0.020(2) 0.041(2) 0.0114(19) 0.0122(19) 0.011(2)
C1 0.0225(19) 0.023(2) 0.0277(19) 0.0006(16) 0.0049(15) -0.0091(16)
C10 0.0170(17) 0.0199(19) 0.0209(17) -0.0064(15) -0.0033(13) 0.0008(15)
C11 0.0214(18) 0.0174(18) 0.0147(16) -0.0040(14) 0.0001(13) 0.0036(15)
C5 0.0242(18) 0.025(2) 0.0151(16) -0.0024(15) 0.0043(13) 0.0026(16)
C7 0.0141(16) 0.0120(17) 0.0155(15) -0.0030(13) 0.0010(12) 0.0035(14)
C25 0.039(2) 0.035(2) 0.026(2) 0.0126(18) 0.0107(17) 0.007(2)
C16 0.032(2) 0.0159(19) 0.030(2) -0.0006(16) 0.0022(16) 0.0070(17)
C17 0.028(2) 0.023(2) 0.0220(18) -0.0030(16) 0.0072(15) -0.0069(17)
P1 0.0261(5) 0.0209(5) 0.0316(5) 0.0050(4) 0.0095(4) 0.0036(4)
F2 0.072(2) 0.0424(17) 0.0468(16) -0.0056(14) 0.0032(14) -0.0269(16)
F1 0.118(3) 0.0334(17) 0.072(2) -0.0174(15) 0.058(2) -0.0306(18)

loop_
_atom_type_symbol
_atom_type_description
_atom_type_scat_dispersion_real
_atom_type_scat_dispersion_imag
_atom_type_scat_source
C C 0.0033 0.0016 'International Tables Vol C Tables 4.2.6.8 and 6.1.1.4'
H H 0.0000 0.0000 'International Tables Vol C Tables 4.2.6.8 and 6.1.1.4'
N N 0.0061 0.0033 'International Tables Vol C Tables 4.2.6.8 and 6.1.1.4'
O O 0.0106 0.0060 'International Tables Vol C Tables 4.2.6.8 and 6.1.1.4'
F F 0.0171 0.0103 'International Tables Vol C Tables 4.2.6.8 and 6.1.1.4'
P P 0.1023 0.0942 'International Tables Vol C Tables 4.2.6.8 and 6.1.1.4'
Cl Cl 0.1484 0.1585 'International Tables Vol C Tables 4.2.6.8 and 6.1.1.4'
Ru Ru -1.2594 0.8363 'International Tables Vol C Tables 4.2.6.8 and 6.1.1.4'

loop_
_geom_angle_atom_site_label_1
_geom_angle_atom_site_label_2
_geom_angle_atom_site_label_3
_geom_angle
_geom_angle_site_symmetry_1
_geom_angle_site_symmetry_3
N3 Ru1 Cl1 85.19(8) . .
N3 Ru1 N1 86.22(10) . .
N3 Ru1 C22 146.66(11) . .
N3 Ru1 C23 109.88(12) . .
N3 Ru1 C21 164.61(12) . .
N3 Ru1 C18 89.04(12) . .
N3 Ru1 C19 97.25(12) . .
N3 Ru1 C20 127.46(12) . .
N1 Ru1 Cl1 86.60(7) . .
N1 Ru1 C22 125.85(12) . .
N1 Ru1 C23 163.83(12) . .
N1 Ru1 C21 96.72(11) . .
N1 Ru1 C18 149.70(12) . .
N1 Ru1 C19 113.47(11) . .
N1 Ru1 C20 91.74(11) . .
C22 Ru1 Cl1 87.74(10) . .
C22 Ru1 C23 38.05(13) . .
C22 Ru1 C21 37.08(13) . .
C22 Ru1 C18 67.83(13) . .
C22 Ru1 C19 79.24(13) . .
C22 Ru1 C20 66.88(13) . .
C23 Ru1 Cl1 93.12(9) . .
C23 Ru1 C21 68.18(12) . .
C23 Ru1 C18 37.22(13) . .
C23 Ru1 C19 67.20(13) . .
C23 Ru1 C20 79.75(13) . .
C21 Ru1 Cl1 110.03(10) . .
C18 Ru1 Cl1 122.82(9) . .
C18 Ru1 C21 80.80(13) . .
C19 Ru1 Cl1 159.87(9) . .
C19 Ru1 C21 67.68(13) . .
C19 Ru1 C18 37.68(12) . .
C20 Ru1 Cl1 147.16(10) . .
C20 Ru1 C21 37.60(13) . .
C20 Ru1 C18 67.83(13) . .
C20 Ru1 C19 37.19(13) . .
N1 N2 C6 120.6(3) . .
C4 N2 N1 111.5(3) . .
C4 N2 C6 126.5(3) . .
N4 N3 Ru1 122.1(2) . .
C13 N3 Ru1 133.2(2) . .
C13 N3 N4 104.4(3) . .
N2 N1 Ru1 121.4(2) . .
C2 N1 Ru1 133.4(2) . .
C2 N1 N2 105.0(3) . .
N3 N4 C7 117.8(3) . .
C15 N4 N3 111.7(3) . .
C15 N4 C7 125.4(3) . .
C23 C22 Ru1 71.01(19) . .
C21 C22 Ru1 73.2(2) . .
C21 C22 C23 122.1(3) . .
N3 C13 C14 110.4(3) . .
N3 C13 C12 124.1(3) . .
C14 C13 C12 125.5(3) . .
C15 C14 C13 107.6(3) . .
C4 C3 C2 107.3(3) . .
C22 C23 Ru1 70.94(18) . .
C18 C23 Ru1 72.64(19) . .
C18 C23 C22 120.5(3) . .
C22 C21 Ru1 69.7(2) . .
C22 C21 C24 120.1(3) . .
C22 C21 C20 117.0(3) . .
C24 C21 Ru1 134.7(2) . .
C20 C21 Ru1 70.00(19) . .
C20 C21 C24 122.8(3) . .
N4 C15 C16 122.7(3) . .
C14 C15 N4 105.8(3) . .
C14 C15 C16 131.5(3) . .
C21 C24 C26 108.1(3) . .
C21 C24 C25 114.2(3) . .
C25 C24 C26 110.1(3) . .
N2 C4 C5 122.6(3) . .
C3 C4 N2 106.0(3) . .
C3 C4 C5 131.4(3) . .
N1 C2 C3 110.2(3) . .
N1 C2 C1 124.3(3) . .
C3 C2 C1 125.5(3) . .
C23 C18 Ru1 70.14(19) . .
C23 C18 C19 118.1(3) . .
C23 C18 C17 122.0(3) . .
C19 C18 Ru1 70.78(18) . .
C19 C18 C17 119.8(3) . .
C17 C18 Ru1 128.2(3) . .
N2 C6 C11 117.6(3) . .
C7 C6 N2 121.1(3) . .
C7 C6 C11 121.3(3) . .
C18 C19 Ru1 71.54(19) . .
C20 C19 Ru1 71.07(19) . .
C20 C19 C18 120.8(3) . .
C10 C9 C8 121.4(3) . .
C21 C20 Ru1 72.40(19) . .
C19 C20 Ru1 71.74(19) . .
C19 C20 C21 121.5(3) . .
O2 C8 C9 122.4(3) . .
O2 C8 C7 120.0(3) . .
C9 C8 C7 117.5(3) . .
C9 C10 C11 121.4(3) . .
O1 C11 C6 120.4(3) . .
O1 C11 C10 122.3(3) . .
C10 C11 C6 117.3(3) . .
N4 C7 C8 117.1(3) . .
C6 C7 N4 121.9(3) . .
C6 C7 C8 120.8(3) . .
F2 P1 F5B 89.0(2) . .
F2 P1 F1 178.9(2) . .
F2 P1 F6B 76.9(4) . .
F2 P1 F3A 83.3(3) . .
F2 P1 F6A 99.5(5) . .
F2 P1 F4A 94.6(5) . .
F2 P1 F4 84.9(3) . .
F5B P1 F6B 146.7(5) . .
F1 P1 F5B 90.2(2) . .
F1 P1 F6B 104.2(4) . .
F1 P1 F3A 97.1(3) . .
F1 P1 F6A 81.2(5) . .
F1 P1 F4A 84.7(5) . .
F1 P1 F4 94.3(3) . .
F3B P1 F2 95.8(2) . .
F3B P1 F5B 89.7(3) . .
F3B P1 F1 85.0(2) . .
F3B P1 F6B 62.5(4) . .
F3B P1 F3 87.1(3) . .
F3B P1 F4 177.5(3) . .
F4B P1 F2 88.5(4) . .
F4B P1 F5B 122.4(5) . .
F4B P1 F1 91.3(4) . .
F4B P1 F3B 147.8(5) . .
F4B P1 F6B 87.7(5) . .
F4B P1 F3 60.8(5) . .
F4B P1 F4 34.5(5) . .
F6A P1 F3A 123.7(5) . .
F6A P1 F4A 75.9(6) . .
F6A P1 F4 84.2(5) . .
F4A P1 F3A 160.4(6) . .
F3 P1 F2 92.2(3) . .
F3 P1 F5B 176.7(4) . .
F3 P1 F1 88.6(3) . .
F3 P1 F6B 31.2(3) . .
F3 P1 F3A 111.5(4) . .
F3 P1 F6A 13.8(5) . .
F3 P1 F4A 88.1(6) . .
F3 P1 F4 95.2(4) . .
F4 P1 F5B 88.0(4) . .
F4 P1 F6B 120.0(4) . .
F4 P1 F3A 151.1(4) . .
F4 P1 F4A 11.8(6) . .
F5A P1 F2 95.5(3) . .
F5A P1 F1 83.5(3) . .
F5A P1 F3A 86.7(5) . .
F5A P1 F6A 147.4(6) . .
F5A P1 F4A 74.1(7) . .
F5A P1 F3 161.0(5) . .
F5A P1 F4 68.4(5) . .
P1 F3B F6B 62.3(4) . .
P1 F4B F3 61.8(4) . .
F4 F4B P1 79.6(8) . .
F4 F4B F3 141.3(10) . .
P1 F6B F3B 55.2(3) . .
F3 F6B P1 67.0(7) . .
F3 F6B F3B 110.1(9) . .
F4B F3 P1 57.4(4) . .
F6B F3 P1 81.9(8) . .
F6B F3 F4B 128.4(10) . .
P1 F4 F5A 53.9(4) . .
F4B F4 P1 65.9(7) . .
P1 F5A F4 57.7(4) . .

loop_
_geom_bond_atom_site_label_1
_geom_bond_atom_site_label_2
_geom_bond_distance
_geom_bond_site_symmetry_2
Ru1 Cl1 2.3919(8) .
Ru1 N3 2.156(3) .
Ru1 N1 2.158(3) .
Ru1 C22 2.184(3) .
Ru1 C23 2.185(3) .
Ru1 C21 2.230(3) .
Ru1 C18 2.217(3) .
Ru1 C19 2.207(3) .
Ru1 C20 2.199(3) .
O2 C8 1.223(4) .
N2 N1 1.389(4) .
N2 C4 1.368(4) .
N2 C6 1.411(4) .
N3 N4 1.395(4) .
N3 C13 1.339(4) .
N1 C2 1.337(4) .
O1 C11 1.216(4) .
N4 C15 1.368(4) .
N4 C7 1.415(4) .
C22 C23 1.424(5) .
C22 C21 1.404(5) .
C13 C14 1.407(5) .
C13 C12 1.496(5) .
C14 C15 1.363(5) .
C3 C4 1.365(5) .
C3 C2 1.410(5) .
C23 C18 1.405(5) .
C21 C24 1.517(5) .
C21 C20 1.428(5) .
C15 C16 1.482(5) .
C24 C26 1.534(5) .
C24 C25 1.529(5) .
C4 C5 1.484(5) .
C2 C1 1.485(5) .
C18 C19 1.429(5) .
C18 C17 1.495(5) .
C6 C11 1.491(4) .
C6 C7 1.326(5) .
C19 C20 1.405(5) .
C9 C8 1.469(5) .
C9 C10 1.334(5) .
C8 C7 1.495(5) .
C10 C11 1.473(5) .
P1 F2 1.586(3) .
P1 F5B 1.618(6) .
P1 F1 1.601(3) .
P1 F3B 1.565(4) .
P1 F4B 1.500(10) .
P1 F6B 1.688(9) .
P1 F3A 1.667(7) .
P1 F6A 1.612(12) .
P1 F4A 1.666(14) .
P1 F3 1.569(7) .
P1 F4 1.617(8) .
P1 F5A 1.545(8) .
F3B F6B 1.692(10) .
F4B F3 1.553(13) .
F4B F4 0.931(13) .
F6B F3 0.883(9) .
F4 F5A 1.778(13) .
